data_7153514
loop_
_publ_author_name
'Hugenberg, Verena'
'Fr\"ohlich, Roland'
'Haufe, G\"unter'

_publ_section_title
;
 Oxidative desulfurization-fluorination of thioethers. Application for the
 synthesis of fluorinated nitrogen containing building blocks.
;
_journal_issue 24
_journal_name_full 'Organic &amp; biomolecular chemistry'
_journal_page_first 5682
_journal_page_last 5691
_journal_paper_doi 10.1039/c0ob00560f
_journal_volume 8
_journal_year 2010
_chemical_formula_sum 'C11 H7 Br2 F2 N O3'
_chemical_formula_weight 399.00
_chemical_name_systematic
;
?
;
_space_group_IT_number 14
_symmetry_cell_setting monoclinic
_symmetry_space_group_name_Hall '-P 2ybc'
_symmetry_space_group_name_H-M 'P 1 21/c 1'
_atom_sites_solution_hydrogens geom
_atom_sites_solution_primary direct
_atom_sites_solution_secondary difmap
_audit_creation_method SHELXL-97
_cell_angle_alpha 90.00
_cell_angle_beta 94.214(3)
_cell_angle_gamma 90.00
_cell_formula_units_Z 4
_cell_length_a 13.5963(9)
_cell_length_b 7.1431(5)
_cell_length_c 13.1021(9)
_cell_measurement_reflns_used 2088
_cell_measurement_temperature 223(2)
_cell_measurement_theta_max 68.25
_cell_measurement_theta_min 0.88
_cell_volume 1269.03(15)
_computing_cell_refinement 'Collect (Nonius B.V., 1998)'
_computing_data_collection 'Collect (Nonius B.V., 1998)'
_computing_data_reduction 'Denzo-SMN (Otwinowski & Minor, 1997)'
_computing_molecular_graphics 'SCHAKAL (Keller, 1997)'
_computing_publication_material 'SHELXL-97 (Sheldrick, 1997)'
_computing_structure_refinement 'SHELXL-97 (Sheldrick, 1997)'
_computing_structure_solution 'SHELXS-97 (Sheldrick, 1990)'
_diffrn_ambient_temperature 223(2)
_diffrn_measured_fraction_theta_full 0.959
_diffrn_measured_fraction_theta_max 0.959
_diffrn_measurement_device_type 'Nonius KappaCCD APEXII'
_diffrn_measurement_method '\w and \f scans'
_diffrn_radiation_monochromator graphite
_diffrn_radiation_source 'fine-focus sealed tube'
_diffrn_radiation_type CuK\a
_diffrn_radiation_wavelength 1.54178
_diffrn_reflns_av_R_equivalents 0.050
_diffrn_reflns_av_sigmaI/netI 0.0260
_diffrn_reflns_limit_h_max 16
_diffrn_reflns_limit_h_min -16
_diffrn_reflns_limit_k_max 6
_diffrn_reflns_limit_k_min -8
_diffrn_reflns_limit_l_max 15
_diffrn_reflns_limit_l_min -15
_diffrn_reflns_number 7604
_diffrn_reflns_theta_full 67.41
_diffrn_reflns_theta_max 67.41
_diffrn_reflns_theta_min 6.53
_exptl_absorpt_coefficient_mu 8.408
_exptl_absorpt_correction_T_max 0.9206
_exptl_absorpt_correction_T_min 0.1339
_exptl_absorpt_correction_type multi-scan
_exptl_absorpt_process_details 'Denzo (Otwinowski, Borek, Majewski & Minor, 2003)'
_exptl_crystal_colour colourless
_exptl_crystal_density_diffrn 2.088
_exptl_crystal_density_method 'not measured'
_exptl_crystal_description plate
_exptl_crystal_F_000 768
_exptl_crystal_size_max 0.40
_exptl_crystal_size_mid 0.10
_exptl_crystal_size_min 0.01
_refine_diff_density_max 0.928
_refine_diff_density_min -0.936
_refine_diff_density_rms 0.142
_refine_ls_extinction_method none
_refine_ls_goodness_of_fit_ref 1.094
_refine_ls_hydrogen_treatment constr
_refine_ls_matrix_type full
_refine_ls_number_parameters 173
_refine_ls_number_reflns 2197
_refine_ls_number_restraints 0
_refine_ls_restrained_S_all 1.094
_refine_ls_R_factor_all 0.0506
_refine_ls_R_factor_gt 0.0471
_refine_ls_shift/su_max 0.001
_refine_ls_shift/su_mean 0.000
_refine_ls_structure_factor_coef Fsqd
_refine_ls_weighting_details 'calc w=1/[\s^2^(Fo^2^)+(0.0983P)^2^+2.7099P] where P=(Fo^2^+2Fc^2^)/3'
_refine_ls_weighting_scheme calc
_refine_ls_wR_factor_gt 0.1436
_refine_ls_wR_factor_ref 0.1473
_reflns_number_gt 2007
_reflns_number_total 2197
_reflns_threshold_expression >2sigma(I)
_cod_data_source_file c0ob00560f.txt
_cod_data_source_block haf5170
_cod_original_sg_symbol_H-M P21/c
_cod_database_code 7153514

loop_
_symmetry_equiv_pos_as_xyz
'x, y, z'
'-x, y+1/2, -z+1/2'
'-x, -y, -z'
'x, -y-1/2, z-1/2'

loop_
_atom_site_label
_atom_site_type_symbol
_atom_site_fract_x
_atom_site_fract_y
_atom_site_fract_z
_atom_site_U_iso_or_equiv
_atom_site_adp_type
_atom_site_occupancy
_atom_site_symmetry_multiplicity
_atom_site_calc_flag
_atom_site_refinement_flags
Br1 Br 0.83107(4) 0.13780(7) 0.63027(4) 0.0379(2) Uani 1 1 d .
Br2 Br 0.92433(4) 0.44584(9) 0.78177(5) 0.0471(3) Uani 1 1 d .
F1 F 0.7382(2) 0.2244(5) 0.8626(2) 0.0434(7) Uani 1 1 d .
F2 F 0.7311(2) 0.5221(5) 0.8876(2) 0.0451(8) Uani 1 1 d .
O1 O 0.8011(3) 0.7035(6) 0.6101(4) 0.0545(11) Uani 1 1 d .
O2 O 0.8728(3) 0.4797(5) 0.5188(3) 0.0410(9) Uani 1 1 d .
O3 O 0.6398(3) 0.4248(5) 0.5601(3) 0.0391(8) Uani 1 1 d .
N1 N 0.7215(3) 0.4159(6) 0.7210(3) 0.0317(9) Uani 1 1 d .
C1 C 0.8274(4) 0.5459(7) 0.5975(4) 0.0366(11) Uani 1 1 d .
C2 C 0.8156(4) 0.3943(7) 0.6808(4) 0.0313(10) Uani 1 1 d .
C3 C 0.6364(4) 0.4148(7) 0.6518(4) 0.0317(10) Uani 1 1 d .
C4 C 0.5510(4) 0.3979(7) 0.7152(4) 0.0303(10) Uani 1 1 d .
C5 C 0.4509(4) 0.3990(8) 0.6855(4) 0.0363(11) Uani 1 1 d .
H5 H 0.4276 0.4104 0.6164 0.044 Uiso 1 1 calc R
C6 C 0.3866(4) 0.3825(8) 0.7630(4) 0.0394(12) Uani 1 1 d .
H6 H 0.3182 0.3832 0.7463 0.047 Uiso 1 1 calc R
C7 C 0.4222(4) 0.3649(7) 0.8643(4) 0.0393(12) Uani 1 1 d .
H7 H 0.3770 0.3541 0.9150 0.047 Uiso 1 1 calc R
C8 C 0.5220(4) 0.3627(7) 0.8933(4) 0.0376(12) Uani 1 1 d .
H8 H 0.5456 0.3516 0.9622 0.045 Uiso 1 1 calc R
C9 C 0.5857(4) 0.3777(6) 0.8155(4) 0.0314(10) Uani 1 1 d .
C10 C 0.6966(4) 0.3824(7) 0.8241(4) 0.0318(10) Uani 1 1 d .
C11 C 0.8874(5) 0.6169(10) 0.4399(6) 0.0592(18) Uani 1 1 d .
H11A H 0.8252 0.6780 0.4201 0.089 Uiso 1 1 calc R
H11B H 0.9117 0.5550 0.3809 0.089 Uiso 1 1 calc R
H11C H 0.9350 0.7096 0.4659 0.089 Uiso 1 1 calc R

loop_
_atom_site_aniso_label
_atom_site_aniso_U_11
_atom_site_aniso_U_22
_atom_site_aniso_U_33
_atom_site_aniso_U_23
_atom_site_aniso_U_13
_atom_site_aniso_U_12
Br1 0.0370(4) 0.0318(4) 0.0447(4) -0.0031(2) 0.0023(2) 0.0024(2)
Br2 0.0301(3) 0.0608(5) 0.0494(4) -0.0124(3) -0.0044(3) -0.0035(2)
F1 0.0395(16) 0.0476(18) 0.0424(16) 0.0106(14) -0.0021(13) 0.0066(14)
F2 0.0405(17) 0.0543(19) 0.0398(17) -0.0146(14) -0.0007(13) -0.0091(14)
O1 0.058(2) 0.033(2) 0.075(3) 0.005(2) 0.026(2) 0.0081(19)
O2 0.039(2) 0.044(2) 0.041(2) 0.0110(16) 0.0120(16) 0.0090(16)
O3 0.0390(19) 0.049(2) 0.0293(18) 0.0008(15) 0.0026(15) 0.0048(16)
N1 0.0255(19) 0.037(2) 0.032(2) -0.0003(17) 0.0021(16) -0.0013(17)
C1 0.026(2) 0.037(3) 0.047(3) 0.002(2) 0.008(2) -0.0026(19)
C2 0.029(2) 0.028(2) 0.036(3) -0.005(2) -0.0031(19) -0.0001(19)
C3 0.030(2) 0.030(2) 0.035(3) -0.0016(19) -0.001(2) 0.0001(19)
C4 0.029(2) 0.028(2) 0.035(3) 0.0000(19) 0.0045(19) -0.0022(19)
C5 0.031(2) 0.037(3) 0.041(3) -0.001(2) 0.002(2) -0.002(2)
C6 0.030(3) 0.038(3) 0.050(3) 0.003(2) 0.004(2) -0.001(2)
C7 0.041(3) 0.030(3) 0.049(3) 0.002(2) 0.014(2) 0.000(2)
C8 0.046(3) 0.035(3) 0.032(3) 0.001(2) 0.007(2) 0.001(2)
C9 0.031(2) 0.027(2) 0.037(3) -0.0004(19) 0.002(2) 0.0011(19)
C10 0.033(2) 0.032(2) 0.030(2) 0.0003(19) -0.0022(19) -0.005(2)
C11 0.049(3) 0.068(4) 0.063(4) 0.024(3) 0.019(3) 0.011(3)

loop_
_atom_type_symbol
_atom_type_description
_atom_type_scat_dispersion_real
_atom_type_scat_dispersion_imag
_atom_type_scat_source
C C 0.0181 0.0091 'International Tables Vol C Tables 4.2.6.8 and 6.1.1.4'
H H 0.0000 0.0000 'International Tables Vol C Tables 4.2.6.8 and 6.1.1.4'
N N 0.0311 0.0180 'International Tables Vol C Tables 4.2.6.8 and 6.1.1.4'
O O 0.0492 0.0322 'International Tables Vol C Tables 4.2.6.8 and 6.1.1.4'
F F 0.0727 0.0534 'International Tables Vol C Tables 4.2.6.8 and 6.1.1.4'
Br Br -0.6763 1.2805 'International Tables Vol C Tables 4.2.6.8 and 6.1.1.4'

loop_
_geom_angle_atom_site_label_1
_geom_angle_atom_site_label_2
_geom_angle_atom_site_label_3
_geom_angle
C1 O2 C11 114.1(5)
C3 N1 C2 118.4(4)
C3 N1 C10 111.3(4)
C2 N1 C10 127.4(4)
O1 C1 O2 127.2(5)
O1 C1 C2 120.7(5)
O2 C1 C2 112.0(4)
N1 C2 C1 109.0(4)
N1 C2 Br2 112.7(3)
C1 C2 Br2 103.5(3)
N1 C2 Br1 110.2(3)
C1 C2 Br1 113.2(3)
Br2 C2 Br1 108.1(2)
O3 C3 N1 123.2(5)
O3 C3 C4 130.6(5)
N1 C3 C4 106.2(4)
C9 C4 C5 122.1(5)
C9 C4 C3 108.5(4)
C5 C4 C3 129.4(5)
C6 C5 C4 116.7(5)
C6 C5 H5 121.6
C4 C5 H5 121.6
C7 C6 C5 120.9(5)
C7 C6 H6 119.6
C5 C6 H6 119.6
C8 C7 C6 122.1(5)
C8 C7 H7 119.0
C6 C7 H7 119.0
C7 C8 C9 116.8(5)
C7 C8 H8 121.6
C9 C8 H8 121.6
C4 C9 C8 121.4(5)
C4 C9 C10 110.0(4)
C8 C9 C10 128.5(5)
F1 C10 F2 105.6(4)
F1 C10 N1 111.8(4)
F2 C10 N1 111.0(4)
F1 C10 C9 113.7(4)
F2 C10 C9 111.2(4)
N1 C10 C9 103.7(4)
O2 C11 H11A 109.5
O2 C11 H11B 109.5
H11A C11 H11B 109.5
O2 C11 H11C 109.5
H11A C11 H11C 109.5
H11B C11 H11C 109.5

loop_
_geom_bond_atom_site_label_1
_geom_bond_atom_site_label_2
_geom_bond_distance
Br1 C2 1.965(5)
Br2 C2 1.945(5)
F1 C10 1.344(6)
F2 C10 1.360(6)
O1 C1 1.197(7)
O2 C1 1.327(7)
O2 C11 1.449(7)
O3 C3 1.208(6)
N1 C3 1.416(6)
N1 C2 1.428(6)
N1 C10 1.437(6)
C1 C2 1.555(7)
C3 C4 1.482(7)
C4 C9 1.372(7)
C4 C5 1.388(7)
C5 C6 1.393(8)
C5 H5 0.9400
C6 C7 1.385(8)
C6 H6 0.9400
C7 C8 1.382(8)
C7 H7 0.9400
C8 C9 1.389(7)
C8 H8 0.9400
C9 C10 1.504(7)
C11 H11A 0.9700
C11 H11B 0.9700
C11 H11C 0.9700

loop_
_geom_torsion_atom_site_label_1
_geom_torsion_atom_site_label_2
_geom_torsion_atom_site_label_3
_geom_torsion_atom_site_label_4
_geom_torsion
C11 O2 C1 O1 -2.3(8)
C11 O2 C1 C2 -178.8(5)
C3 N1 C2 C1 54.9(6)
C10 N1 C2 C1 -146.0(5)
C3 N1 C2 Br2 169.2(3)
C10 N1 C2 Br2 -31.7(6)
C3 N1 C2 Br1 -69.9(5)
C10 N1 C2 Br1 89.2(5)
O1 C1 C2 N1 42.0(7)
O2 C1 C2 N1 -141.3(4)
O1 C1 C2 Br2 -78.2(6)
O2 C1 C2 Br2 98.6(4)
O1 C1 C2 Br1 165.0(4)
O2 C1 C2 Br1 -18.2(5)
C2 N1 C3 O3 -11.5(7)
C10 N1 C3 O3 -173.9(5)
C2 N1 C3 C4 168.0(4)
C10 N1 C3 C4 5.7(5)
O3 C3 C4 C9 175.7(5)
N1 C3 C4 C9 -3.8(5)
O3 C3 C4 C5 -3.8(9)
N1 C3 C4 C5 176.7(5)
C9 C4 C5 C6 1.3(8)
C3 C4 C5 C6 -179.3(5)
C4 C5 C6 C7 -0.3(8)
C5 C6 C7 C8 -0.1(8)
C6 C7 C8 C9 -0.4(8)
C5 C4 C9 C8 -1.9(8)
C3 C4 C9 C8 178.6(5)
C5 C4 C9 C10 -179.8(5)
C3 C4 C9 C10 0.7(5)
C7 C8 C9 C4 1.4(7)
C7 C8 C9 C10 178.9(5)
C3 N1 C10 F1 117.7(4)
C2 N1 C10 F1 -42.7(6)
C3 N1 C10 F2 -124.6(4)
C2 N1 C10 F2 75.0(6)
C3 N1 C10 C9 -5.2(5)
C2 N1 C10 C9 -165.5(4)
C4 C9 C10 F1 -118.9(5)
C8 C9 C10 F1 63.3(7)
C4 C9 C10 F2 122.0(4)
C8 C9 C10 F2 -55.8(7)
C4 C9 C10 N1 2.7(5)
C8 C9 C10 N1 -175.1(5)
